data_1565639
loop_
_publ_author_name
'Layek, Samaresh'
'Agrahari, Bhumika'
'Kumar, Akash'
'Dege, Necmi'
'Pathak, Devendra D.'

_publ_section_title
;
 Synthesis and X-ray crystal structures of three new nickel(II) complexes
 of benzoylhydrazones: Catalytic applications in the synthesis of
 2-arylbenzoxazoles
;
_journal_name_full 'Inorganica Chimica Acta'
_journal_page_first 119222
_journal_paper_doi 10.1016/j.ica.2019.119222
_journal_volume 500
_journal_year 2020
_chemical_formula_sum 'C24 H19 N3 Ni O2'
_chemical_formula_weight 440.13
_space_group_crystal_system monoclinic
_space_group_IT_number 14
_space_group_name_Hall '-P 2yn'
_space_group_name_H-M_alt 'P 1 21/n 1'
_atom_sites_solution_hydrogens geom
_cell_angle_alpha 90
_cell_angle_beta 95.678(2)
_cell_angle_gamma 90
_cell_formula_units_Z 4
_cell_length_a 15.1370(8)
_cell_length_b 6.0223(3)
_cell_length_c 21.6711(10)
_cell_measurement_reflns_used 9895
_cell_measurement_temperature 296.(2)
_cell_measurement_theta_max 66.2627
_cell_measurement_theta_min 3.4088
_cell_volume 1965.84(17)
_computing_cell_refinement 'SAINT V8.37A (Bruker AXS Inc., 2015)'
_computing_data_collection 'APEX3 (Bruker AXS Inc., 2015)'
_computing_data_reduction 'SAINT V8.37A (Bruker AXS Inc., 2015)'
_computing_molecular_graphics 'XP (Bruker AXS Inc., 2015)'
_computing_publication_material 'APEX3 (Bruker AXS Inc., 2015)'
_computing_structure_refinement 'SHELXL-2014/7 (Sheldrick, 2014)'
_computing_structure_solution 'SHELXT (Bruker AXS Inc., 2015)'
_diffrn_ambient_temperature 296.(2)
_diffrn_detector_area_resol_mean 8.3333
_diffrn_measured_fraction_theta_full 0.993
_diffrn_measured_fraction_theta_max 0.993
_diffrn_measurement_device_type 'CCD area detector'
_diffrn_measurement_method 'phi and omega scans'
_diffrn_radiation_monochromator 'Multilayer Mirror'
_diffrn_radiation_type CuK\a
_diffrn_radiation_wavelength 1.54178
_diffrn_reflns_av_R_equivalents 0.0870
_diffrn_reflns_av_unetI/netI 0.0484
_diffrn_reflns_limit_h_max 17
_diffrn_reflns_limit_h_min -17
_diffrn_reflns_limit_k_max 7
_diffrn_reflns_limit_k_min -6
_diffrn_reflns_limit_l_max 25
_diffrn_reflns_limit_l_min -25
_diffrn_reflns_number 31918
_diffrn_reflns_theta_full 66.46
_diffrn_reflns_theta_max 66.46
_diffrn_reflns_theta_min 3.41
_diffrn_source 'Incoatec Microfocus Source'
_diffrn_source_type 'Bruker Kappa Duo APEX2'
_exptl_absorpt_coefficient_mu 1.639
_exptl_absorpt_correction_T_max 0.97
_exptl_absorpt_correction_T_min 0.65
_exptl_absorpt_correction_type multi-scan
_exptl_absorpt_process_details
;
SADABS-2014/5 - Bruker AXS area detector scaling and absorption correction
;
_exptl_crystal_colour red
_exptl_crystal_density_diffrn 1.487
_exptl_crystal_density_method 'not measured'
_exptl_crystal_description plate
_exptl_crystal_F_000 912
_exptl_crystal_size_max 0.420
_exptl_crystal_size_mid 0.060
_exptl_crystal_size_min 0.020
_refine_diff_density_max 0.615
_refine_diff_density_min -0.570
_refine_ls_extinction_method none
_refine_ls_goodness_of_fit_ref 1.052
_refine_ls_hydrogen_treatment constr
_refine_ls_matrix_type full
_refine_ls_number_parameters 272
_refine_ls_number_reflns 3435
_refine_ls_number_restraints 0
_refine_ls_restrained_S_all 1.052
_refine_ls_R_factor_all 0.0538
_refine_ls_R_factor_gt 0.0313
_refine_ls_shift/su_max 0.000
_refine_ls_shift/su_mean 0.000
_refine_ls_structure_factor_coef Fsqd
_refine_ls_weighting_details 'w=1/[\s^2^(Fo^2^)+(0.0660P)^2^+0.3588P] where P=(Fo^2^+2Fc^2^)/3'
_refine_ls_weighting_scheme calc
_refine_ls_wR_factor_gt 0.0964
_refine_ls_wR_factor_ref 0.1084
_reflns_number_gt 2898
_reflns_number_total 3435
_reflns_threshold_expression 'I > 2\s(I)'
_cod_data_source_file ICA-2020-500-119222.cif
_cod_data_source_block 3
_cod_depositor_comments
;
The following automatic conversions were performed:

data item '_exptl_absorpt_correction_type' value 'Multi-Scan' was
changed to 'multi-scan' in accordance with the built-in table derived
from the CIF Core dictionary named 'cif_core.dic' version 2.4.5 last
updated on 2014-11-21.

Automatic conversion script
Id: cif_fix_values 8738 2021-04-28 16:35:53Z antanas 
;
_cod_database_code 1565639

loop_
_space_group_symop_operation_xyz
'x, y, z'
'-x+1/2, y+1/2, -z+1/2'
'-x, -y, -z'
'x-1/2, -y-1/2, z-1/2'

loop_
_atom_site_type_symbol
_atom_site_label
_atom_site_fract_x
_atom_site_fract_y
_atom_site_fract_z
_atom_site_U_iso_or_equiv
_atom_site_adp_type
_atom_site_calc_flag
_atom_site_refinement_flags_adp
_atom_site_refinement_flags_occupancy
_atom_site_refinement_flags_posn
_atom_site_occupancy
_atom_site_disorder_assembly
_atom_site_disorder_group
Ni Ni1 0.42645(2) 0.32380(4) 0.23640(2) 0.03665(15) Uani d . . . 1 . .
C C1 0.52708(13) -0.0276(3) 0.24207(9) 0.0378(4) Uani d . . . 1 . .
C C2 0.58472(13) -0.2049(3) 0.22092(9) 0.0381(5) Uani d . . . 1 . .
C C3 0.61100(15) -0.1966(3) 0.16138(10) 0.0494(6) Uani d . . . 1 . .
H H3 0.5919 -0.0806 0.135 0.059 Uiso calc U . R 1 . .
C C4 0.66533(16) -0.3598(4) 0.14119(11) 0.0592(6) Uani d . . . 1 . .
H H4 0.6834 -0.3518 0.1015 0.071 Uiso calc U . R 1 . .
C C5 0.69287(16) -0.5338(4) 0.17926(11) 0.0583(6) Uani d . . . 1 . .
H H5 0.7291 -0.6441 0.1653 0.07 Uiso calc U . R 1 . .
C C6 0.66646(16) -0.5441(3) 0.23842(11) 0.0543(6) Uani d . . . 1 . .
H H6 0.6853 -0.6611 0.2645 0.065 Uiso calc U . R 1 . .
C C7 0.61232(14) -0.3817(3) 0.25898(9) 0.0448(5) Uani d . . . 1 . .
H H7 0.5942 -0.3909 0.2987 0.054 Uiso calc U . R 1 . .
C C8 0.44248(13) 0.2179(3) 0.36370(9) 0.0389(4) Uani d . . . 1 . .
H H8 0.4638 0.1217 0.3953 0.047 Uiso calc U . R 1 . .
C C9 0.39235(12) 0.4057(3) 0.37999(8) 0.0363(4) Uani d . . . 1 . .
C C10 0.35745(12) 0.5537(3) 0.33371(9) 0.0390(5) Uani d . . . 1 . .
C C11 0.31428(13) 0.7521(3) 0.35098(9) 0.0443(5) Uani d . . . 1 . .
H H11 0.2896 0.848 0.3203 0.053 Uiso calc U . R 1 . .
C C12 0.30895(14) 0.8021(3) 0.41138(10) 0.0442(5) Uani d . . . 1 . .
H H12 0.283 0.9355 0.4215 0.053 Uiso calc U . R 1 . .
C C13 0.34199(14) 0.6564(3) 0.45977(10) 0.0408(5) Uani d . . . 1 . .
C C14 0.33527(14) 0.7103(3) 0.52252(10) 0.0480(5) Uani d . . . 1 . .
H H14 0.3104 0.8455 0.5323 0.058 Uiso calc U . R 1 . .
C C15 0.36426(15) 0.5691(4) 0.56890(9) 0.0535(6) Uani d . . . 1 . .
H H15 0.3595 0.6078 0.61 0.064 Uiso calc U . R 1 . .
C C16 0.40136(16) 0.3647(4) 0.55461(10) 0.0522(6) Uani d . . . 1 . .
H H16 0.4203 0.2663 0.5862 0.063 Uiso calc U . R 1 . .
C C17 0.40984(14) 0.3092(3) 0.49388(9) 0.0458(5) Uani d . . . 1 . .
H H17 0.4348 0.173 0.4852 0.055 Uiso calc U . R 1 . .
C C18 0.38176(12) 0.4530(3) 0.44442(9) 0.0379(4) Uani d . . . 1 . .
C C19 0.36384(14) 0.6809(3) 0.15400(10) 0.0419(5) Uani d . . . 1 . .
H H19 0.3466 0.7454 0.1899 0.05 Uiso calc U . R 1 . .
C C20 0.34999(15) 0.7965(3) 0.09952(10) 0.0446(5) Uani d . . . 1 . .
H H20 0.3243 0.9368 0.0994 0.054 Uiso calc U . R 1 . .
C C21 0.37372(14) 0.7077(3) 0.04455(10) 0.0440(5) Uani d . . . 1 . .
C C22 0.3605(2) 0.8319(4) -0.01579(11) 0.0680(7) Uani d . . . 1 . .
H H22A 0.4 0.7738 -0.0439 0.102 Uiso calc U . R 1 . .
H H22B 0.373 0.9866 -0.0085 0.102 Uiso calc U . R 1 . .
H H22C 0.3002 0.8148 -0.0335 0.102 Uiso calc U . R 1 . .
C C23 0.41079(14) 0.4967(3) 0.04876(9) 0.0474(5) Uani d . . . 1 . .
H H23 0.4271 0.4276 0.0132 0.057 Uiso calc U . R 1 . .
C C24 0.42362(14) 0.3893(3) 0.10445(9) 0.0441(5) Uani d . . . 1 . .
H H24 0.4489 0.2485 0.1056 0.053 Uiso calc U . R 1 . .
N N1 0.46036(11) 0.1721(2) 0.30766(7) 0.0370(4) Uani d . . . 1 . .
N N2 0.51532(11) -0.0125(2) 0.30098(7) 0.0412(4) Uani d . . . 1 . .
N N3 0.40118(10) 0.4787(2) 0.15790(7) 0.0367(4) Uani d . . . 1 . .
O O1 0.49154(9) 0.1104(2) 0.20052(6) 0.0416(3) Uani d . . . 1 . .
O O2 0.36162(9) 0.5268(2) 0.27392(6) 0.0452(4) Uani d . . . 1 . .

loop_
_atom_site_aniso_label
_atom_site_aniso_U_11
_atom_site_aniso_U_22
_atom_site_aniso_U_33
_atom_site_aniso_U_12
_atom_site_aniso_U_13
_atom_site_aniso_U_23
Ni1 0.0410(2) 0.0364(2) 0.0325(2) 0.00407(12) 0.00370(18) 0.00324(11)
C1 0.0411(11) 0.0357(9) 0.0363(10) -0.0010(8) 0.0026(9) 0.0030(7)
C2 0.0379(11) 0.0383(9) 0.0375(11) -0.0002(7) 0.0012(9) 0.0000(7)
C3 0.0565(14) 0.0502(11) 0.0422(12) 0.0094(9) 0.0088(11) 0.0056(8)
C4 0.0634(16) 0.0682(13) 0.0481(13) 0.0116(11) 0.0158(13) -0.0045(10)
C5 0.0585(14) 0.0572(12) 0.0589(14) 0.0167(11) 0.0040(13) -0.0120(10)
C6 0.0632(14) 0.0429(11) 0.0547(13) 0.0119(10) -0.0046(12) 0.0014(9)
C7 0.0521(13) 0.0436(10) 0.0377(10) 0.0041(9) -0.0013(10) 0.0018(8)
C8 0.0424(11) 0.0385(9) 0.0356(10) 0.0009(8) 0.0027(9) 0.0055(7)
C9 0.0366(10) 0.0384(9) 0.0337(10) -0.0013(8) 0.0032(9) 0.0005(7)
C10 0.0388(11) 0.0418(9) 0.0370(10) 0.0004(8) 0.0067(9) 0.0023(8)
C11 0.0459(12) 0.0446(10) 0.0436(11) 0.0089(9) 0.0095(10) 0.0074(9)
C12 0.0456(12) 0.0387(10) 0.0497(12) 0.0051(8) 0.0122(11) 0.0012(8)
C13 0.0370(11) 0.0445(10) 0.0414(11) -0.0027(8) 0.0069(10) -0.0022(8)
C14 0.0497(13) 0.0501(11) 0.0454(12) 0.0018(9) 0.0111(11) -0.0067(9)
C15 0.0588(14) 0.0653(13) 0.0368(11) 0.0000(11) 0.0076(11) -0.0043(10)
C16 0.0581(14) 0.0615(12) 0.0366(11) 0.0056(10) 0.0026(11) 0.0037(9)
C17 0.0517(13) 0.0476(11) 0.0384(11) 0.0039(9) 0.0049(11) 0.0013(8)
C18 0.0345(10) 0.0421(9) 0.0373(10) -0.0035(8) 0.0037(9) 0.0003(8)
C19 0.0477(12) 0.0390(10) 0.0387(11) 0.0027(8) 0.0023(10) 0.0001(7)
C20 0.0525(13) 0.0366(9) 0.0439(11) 0.0041(8) 0.0001(11) 0.0043(8)
C21 0.0441(12) 0.0482(11) 0.0394(11) 0.0005(8) 0.0022(10) 0.0098(8)
C22 0.092(2) 0.0658(15) 0.0464(13) 0.0182(13) 0.0078(14) 0.0186(10)
C23 0.0544(13) 0.0519(11) 0.0374(11) 0.0084(9) 0.0119(11) 0.0054(8)
C24 0.0498(12) 0.0423(9) 0.0410(11) 0.0089(9) 0.0082(10) 0.0046(8)
N1 0.0397(9) 0.0361(8) 0.0352(9) 0.0039(6) 0.0042(8) 0.0020(6)
N2 0.0474(10) 0.0391(8) 0.0371(9) 0.0089(7) 0.0038(8) 0.0032(6)
N3 0.0363(9) 0.0384(8) 0.0350(8) -0.0003(6) 0.0015(8) 0.0017(6)
O1 0.0502(8) 0.0401(6) 0.0339(7) 0.0074(6) 0.0015(7) 0.0026(5)
O2 0.0523(9) 0.0499(7) 0.0336(7) 0.0138(6) 0.0052(7) 0.0056(5)

loop_
_atom_type_symbol
_atom_type_description
_atom_type_scat_dispersion_real
_atom_type_scat_dispersion_imag
_atom_type_scat_source
C C 0.0181 0.0091 'International Tables Vol C Tables 4.2.6.8 and 6.1.1.4'
H H 0.0000 0.0000 'International Tables Vol C Tables 4.2.6.8 and 6.1.1.4'
N N 0.0311 0.0180 'International Tables Vol C Tables 4.2.6.8 and 6.1.1.4'
O O 0.0492 0.0322 'International Tables Vol C Tables 4.2.6.8 and 6.1.1.4'
Ni Ni -3.0029 0.5091 'International Tables Vol C Tables 4.2.6.8 and 6.1.1.4'

loop_
_geom_angle_atom_site_label_1
_geom_angle_atom_site_label_2
_geom_angle_atom_site_label_3
_geom_angle_site_symmetry_1
_geom_angle_site_symmetry_3
_geom_angle
O2 Ni1 N1 . . 94.45(6)
O2 Ni1 O1 . . 177.91(5)
N1 Ni1 O1 . . 83.70(6)
O2 Ni1 N3 . . 90.02(6)
N1 Ni1 N3 . . 174.60(6)
O1 Ni1 N3 . . 91.88(6)
O1 C1 N2 . . 122.90(16)
O1 C1 C2 . . 117.52(16)
N2 C1 C2 . . 119.56(17)
C7 C2 C3 . . 118.94(17)
C7 C2 C1 . . 121.48(16)
C3 C2 C1 . . 119.57(17)
C4 C3 C2 . . 120.2(2)
C5 C4 C3 . . 120.5(2)
C4 C5 C6 . . 119.56(19)
C7 C6 C5 . . 120.3(2)
C6 C7 C2 . . 120.45(18)
N1 C8 C9 . . 124.38(18)
C10 C9 C8 . . 119.88(16)
C10 C9 C18 . . 119.55(16)
C8 C9 C18 . . 120.46(17)
O2 C10 C9 . . 125.06(16)
O2 C10 C11 . . 115.41(17)
C9 C10 C11 . . 119.52(16)
C12 C11 C10 . . 120.77(19)
C11 C12 C13 . . 121.78(17)
C14 C13 C18 . . 119.81(19)
C14 C13 C12 . . 121.05(17)
C18 C13 C12 . . 119.14(18)
C15 C14 C13 . . 121.41(18)
C14 C15 C16 . . 119.65(19)
C17 C16 C15 . . 120.2(2)
C16 C17 C18 . . 121.85(18)
C17 C18 C13 . . 117.05(17)
C17 C18 C9 . . 123.89(16)
C13 C18 C9 . . 119.05(18)
N3 C19 C20 . . 122.92(18)
C19 C20 C21 . . 120.99(17)
C20 C21 C23 . . 115.74(18)
C20 C21 C22 . . 122.19(18)
C23 C21 C22 . . 122.07(19)
C24 C23 C21 . . 120.84(18)
N3 C24 C23 . . 122.89(17)
C8 N1 N2 . . 116.37(16)
C8 N1 Ni1 . . 128.17(13)
N2 N1 Ni1 . . 115.42(11)
C1 N2 N1 . . 107.13(15)
C19 N3 C24 . . 116.61(17)
C19 N3 Ni1 . . 122.39(13)
C24 N3 Ni1 . . 120.96(13)
C1 O1 Ni1 . . 110.84(11)
C10 O2 Ni1 . . 127.40(12)

loop_
_geom_bond_atom_site_label_1
_geom_bond_atom_site_label_2
_geom_bond_site_symmetry_2
_geom_bond_distance
Ni1 O2 . 1.8104(12)
Ni1 N1 . 1.8236(16)
Ni1 O1 . 1.8382(12)
Ni1 N3 . 1.9447(15)
C1 O1 . 1.302(2)
C1 N2 . 1.309(2)
C1 C2 . 1.480(2)
C2 C7 . 1.386(3)
C2 C3 . 1.388(3)
C3 C4 . 1.380(3)
C4 C5 . 1.373(3)
C5 C6 . 1.381(3)
C6 C7 . 1.378(3)
C8 N1 . 1.300(2)
C8 C9 . 1.426(3)
C9 C10 . 1.406(3)
C9 C18 . 1.449(2)
C10 O2 . 1.313(2)
C10 C11 . 1.429(3)
C11 C12 . 1.353(3)
C12 C13 . 1.420(3)
C13 C14 . 1.411(3)
C13 C18 . 1.419(3)
C14 C15 . 1.356(3)
C15 C16 . 1.400(3)
C16 C17 . 1.376(3)
C17 C18 . 1.411(3)
C19 N3 . 1.342(2)
C19 C20 . 1.369(3)
C20 C21 . 1.385(3)
C21 C23 . 1.388(3)
C21 C22 . 1.503(3)
C23 C24 . 1.366(3)
C24 N3 . 1.351(2)
N1 N2 . 1.405(2)
